data_7246214
loop_
_publ_author_name
'Das, Rajorshi'
'Linseis, Michael'
'Schupp, Stefan M.'
'Gogesch, Franciska S.'
'Schmidt-Mende, Lukas'
'Winter, Rainer F.'

_publ_section_title
;
 Organic binary charge-transfer compounds of
 2,2&#x2032;&#x2009;:&#x2009;6&#x2032;,2&#x2032;&#x2032;&#x2009;:&#x2009;6&#x2032;&#x2032;,6-trioxotriphenylamine
 and a pyrene-annulated azaacene as donors
;
_journal_issue 6
_journal_name_full 'RSC Advances'
_journal_page_first 3652
_journal_page_last 3660
_journal_paper_doi 10.1039/D2RA07322F
_journal_volume 13
_journal_year 2023
_chemical_formula_moiety '2(C32 H28 N2 Si2), C6 F2 N2, 0.75[CH2Cl2]'
_chemical_formula_sum 'C70 H56 F2 N6 Si4'
_chemical_formula_weight 1131.56
_chemical_name_systematic 'PAA F4TCNQ'
_space_group_crystal_system monoclinic
_space_group_IT_number 15
_space_group_name_Hall '-C 2yc'
_space_group_name_H-M_alt 'C 1 2/c 1'
_atom_sites_solution_hydrogens geom
_atom_sites_solution_primary dual
_audit_creation_date 2022-11-02
_audit_creation_method
;
Olex2 1.5
(compiled 2021.10.07 svn.r9718050b for OlexSys, GUI svn.r6410)
;
_audit_update_record
;
2022-11-17 deposited with the CCDC.	2023-01-18 downloaded from the CCDC.
;
_cell_angle_alpha 90
_cell_angle_beta 101.364(12)
_cell_angle_gamma 90
_cell_formula_units_Z 8
_cell_length_a 26.921(4)
_cell_length_b 19.255(2)
_cell_length_c 25.544(3)
_cell_measurement_reflns_used 28086
_cell_measurement_temperature 100
_cell_measurement_theta_max 67.58
_cell_measurement_theta_min 2.84
_cell_volume 12981(3)
_computing_cell_refinement
;
X-Area Recipe 1.33.0.0 (STOE, 2015)
;
_computing_data_collection
;
X-Area WinXpose 2.0.22.0 (STOE, 2016)
;
_computing_data_reduction
;
X-Area Integrate 1.74.2.0 (STOE, 2018)
X-Area LANA 1.75.3.0 (STOE, 2018)
;
_computing_molecular_graphics 'Olex2 1.5 (Dolomanov et al., 2009)'
_computing_publication_material
;
STOE & Cie GmbH, X-Area, software package for collecting single-crystal or
multi-domain crystal data on STOE area-detector diffractometers, for image 
processing, for the correction and scaling of reflection intensities and 
for outlier rejection, version 1.86, Darmstadt 2018
;
_computing_structure_refinement 'SHELXL 2018/3 (Sheldrick, 2015)'
_computing_structure_solution 'SHELXT  (Sheldrick, 2015)'
_diffrn_ambient_temperature 100
_diffrn_detector 'image plate (34 cm diameter)'
_diffrn_detector_area_resol_mean 6.67
_diffrn_detector_type 'STOE Imaging Plate'
_diffrn_measured_fraction_theta_full 0.971
_diffrn_measured_fraction_theta_max 0.971
_diffrn_measurement_details
;
 776 frames, detector distance = 41 mm
;
_diffrn_measurement_device '2-circle diffractometer'
_diffrn_measurement_device_type 'STOE IPDS 2T'
_diffrn_measurement_method 'rotation method, \w scans'
_diffrn_radiation_collimation '0.6 mm diameter'
_diffrn_radiation_monochromator 'X-ray mirror'
_diffrn_radiation_polarisn_norm 270
_diffrn_radiation_probe x-ray
_diffrn_radiation_type 'Cu K\a'
_diffrn_radiation_wavelength 1.54186
_diffrn_reflns_av_R_equivalents 0.1041
_diffrn_reflns_av_unetI/netI 0.0952
_diffrn_reflns_Laue_measured_fraction_full 0.971
_diffrn_reflns_Laue_measured_fraction_max 0.971
_diffrn_reflns_limit_h_max 30
_diffrn_reflns_limit_h_min -32
_diffrn_reflns_limit_k_max 22
_diffrn_reflns_limit_k_min -21
_diffrn_reflns_limit_l_max 30
_diffrn_reflns_limit_l_min -26
_diffrn_reflns_number 45229
_diffrn_reflns_point_group_measured_fraction_full 0.971
_diffrn_reflns_point_group_measured_fraction_max 0.971
_diffrn_reflns_theta_full 67.644
_diffrn_reflns_theta_max 67.644
_diffrn_reflns_theta_min 3.349
_diffrn_source 'GeniX 3D Cu Microfocus Source'
_diffrn_source_current 0.600
_diffrn_source_power 0.030
_diffrn_source_voltage 50
_exptl_absorpt_coefficient_mu 1.248
_exptl_absorpt_correction_T_max 0.9264
_exptl_absorpt_correction_T_min 0.2417
_exptl_absorpt_correction_type multi-scan
_exptl_absorpt_process_details
;
STOE LANA, absorption correction by scaling of reflection intensities.
J. Koziskova, F. Hahn, J. Richter, J. Kozisek, "Comparison of different
absorption corrections on the model structure of tetrakis(\m~2~-acetato)-
diaqua-di-copper(II)", Acta Chimica Slovaca, vol. 9, no. 2, 2016, pp. 136 - 140.
Afterwards a spherical absorption correction was performed within STOE LANA.
;
_exptl_crystal_colour red
_exptl_crystal_colour_primary red
_exptl_crystal_density_diffrn 1.158
_exptl_crystal_density_method 'not measured'
_exptl_crystal_description prism
_exptl_crystal_F_000 4736
_exptl_crystal_recrystallization_method 'Re-crystallisation from solvent: Dichloromethane'
_exptl_crystal_size_max 0.1
_exptl_crystal_size_mid 0.06
_exptl_crystal_size_min 0.04
_refine_diff_density_max 0.383
_refine_diff_density_min -0.466
_refine_diff_density_rms 0.084
_refine_ls_extinction_method none
_refine_ls_goodness_of_fit_ref 1.033
_refine_ls_hydrogen_treatment constr
_refine_ls_matrix_type full
_refine_ls_number_parameters 751
_refine_ls_number_reflns 11390
_refine_ls_number_restraints 30
_refine_ls_restrained_S_all 1.033
_refine_ls_R_factor_all 0.1707
_refine_ls_R_factor_gt 0.0835
_refine_ls_shift/su_max 0.000
_refine_ls_shift/su_mean 0.000
_refine_ls_structure_factor_coef Fsqd
_refine_ls_weighting_details 'w=1/[\s^2^(Fo^2^)+(0.0578P)^2^+113.9006P] where P=(Fo^2^+2Fc^2^)/3'
_refine_ls_weighting_scheme calc
_refine_ls_wR_factor_gt 0.1720
_refine_ls_wR_factor_ref 0.2267
_reflns_Friedel_coverage 0.000
_reflns_number_gt 5898
_reflns_number_total 11390
_reflns_threshold_expression 'I > 2\s(I)'
_cod_data_source_file d2ra07322f2.cif
_cod_data_source_block kt9
_cod_original_cell_volume 12982(3)
_cod_database_code 7246214
_shelx_shelxl_version_number 2018/3
_shelx_space_group_comment
;
The symmetry employed for this shelxl refinement is uniquely defined
by the following loop, which should always be used as a source of
symmetry information in preference to the above space-group names.
They are only intended as comments.
;
_shelx_estimated_absorpt_t_max 0.952
_shelx_estimated_absorpt_t_min 0.885
_olex2_refinement_description
;
1. Fixed Uiso
 At 1.2 times of:
  All C(H) groups
 At 1.5 times of:
  All C(H,H,H) groups
2. Rigid body (RIGU) restrains
 C1, Si1, C3, C2
 with sigma for 1-2 distances of 0.001 and sigma for 1-3 distances of 0.001
 C34, Si4, C33, C35
 with sigma for 1-2 distances of 0.005 and sigma for 1-3 distances of 0.005
3.a Aromatic/amide H refined with riding coordinates:
 C32(H32), C7(H7), C60(H60), C39(H39), C57(H57), C64(H64), C40(H40), C62(H62),
 C55(H55), C23(H23), C8(H8), C59(H59), C56(H56), C25(H25), C28(H28), C24(H24),
 C63(H63), C31(H31), C27(H27), C30(H30)
3.b Idealised Me refined as rotating group:
 C48(H48A,H48B,H48C), C33(H33A,H33B,H33C), C35(H35A,H35B,H35C), C46(H46A,H46B,
 H46C), C16(H16A,H16B,H16C), C34(H34A,H34B,H34C), C15(H15A,H15B,H15C), C47(H47A,
 H47B,H47C), C3(H3A,H3B,H3C), C2(H2A,H2B,H2C), C14(H14A,H14B,H14C), C1(H1A,H1B,
 H1C)
;
_smtbx_masks_void_probe_radius 1.15
_smtbx_masks_void_truncation_radius 1.2
_olex2_submission_special_instructions 'No special instructions were received'

loop_
_space_group_symop_operation_xyz
'x, y, z'
'-x, y, -z+1/2'
'x+1/2, y+1/2, z'
'-x+1/2, y+1/2, -z+1/2'
'-x, -y, -z'
'x, -y, z-1/2'
'-x+1/2, -y+1/2, -z'
'x+1/2, -y+1/2, z-1/2'

loop_
_atom_site_label
_atom_site_type_symbol
_atom_site_fract_x
_atom_site_fract_y
_atom_site_fract_z
_atom_site_U_iso_or_equiv
_atom_site_adp_type
_atom_site_occupancy
_atom_site_site_symmetry_order
_atom_site_calc_flag
_atom_site_refinement_flags_posn
_atom_site_refinement_flags_adp
_atom_site_refinement_flags_occupancy
_atom_site_disorder_assembly
_atom_site_disorder_group
Si2 Si 0.23860(6) 0.51319(9) 0.65375(7) 0.0360(4) Uani 1 1 d . . . . .
Si4 Si 0.58343(7) 0.22013(10) 0.33054(7) 0.0398(4) Uani 1 1 d . . . . .
Si1 Si 0.54904(7) 0.07925(10) 0.67469(7) 0.0440(5) Uani 1 1 d . . . . .
Si3 Si 0.27830(7) 0.65865(10) 0.32707(7) 0.0402(5) Uani 1 1 d . . . . .
F2 F 0.19379(11) 0.36529(16) 0.50906(12) 0.0312(7) Uani 1 1 d . . . . .
F1 F 0.24043(11) 0.30262(16) 0.59634(12) 0.0309(7) Uani 1 1 d . . . . .
N4 N 0.42027(14) 0.2460(2) 0.57893(16) 0.0204(10) Uani 1 1 d . . . . .
N6 N 0.40970(14) 0.4908(2) 0.42143(16) 0.0205(9) Uani 1 1 d . . . . .
N3 N 0.35250(15) 0.3588(2) 0.57455(16) 0.0219(10) Uani 1 1 d . . . . .
N5 N 0.47769(15) 0.3781(2) 0.42224(16) 0.0202(9) Uani 1 1 d . . . . .
C19 C 0.40523(18) 0.2408(3) 0.4832(2) 0.0227(12) Uani 1 1 d . . . . .
C32 C 0.4373(2) 0.1837(3) 0.4838(2) 0.0265(13) Uani 1 1 d . . . . .
H32 H 0.453344 0.165184 0.516338 0.032 Uiso 1 1 calc R U . . .
C17 C 0.36325(17) 0.3305(3) 0.53049(19) 0.0183(11) Uani 1 1 d . . . . .
C9 C 0.36562(18) 0.3607(3) 0.67000(19) 0.0199(11) Uani 1 1 d . . . . .
C70 C 0.22114(19) 0.3078(3) 0.5040(2) 0.0254(12) Uani 1 1 d . . . . .
C41 C 0.39141(18) 0.4889(3) 0.32528(19) 0.0214(11) Uani 1 1 d . . . . .
C10 C 0.37637(18) 0.3320(3) 0.6220(2) 0.0206(11) Uani 1 1 d . . . . .
C51 C 0.49525(18) 0.3766(3) 0.5185(2) 0.0196(11) Uani 1 1 d . . . . .
C29 C 0.3879(2) 0.2373(3) 0.3851(2) 0.0259(12) Uani 1 1 d . . . . .
N2 N 0.3584(2) 0.0743(3) 0.6004(2) 0.0493(15) Uani 1 1 d . . . . .
C7 C 0.42563(18) 0.2789(3) 0.7208(2) 0.0230(12) Uani 1 1 d . . . . .
H7 H 0.441959 0.262132 0.753826 0.028 Uiso 1 1 calc R U . . .
C60 C 0.5029(2) 0.4074(3) 0.6654(2) 0.0259(12) Uani 1 1 d . . . . .
H60 H 0.519973 0.389537 0.697805 0.031 Uiso 1 1 calc R U . . .
C39 C 0.43590(18) 0.4066(3) 0.2787(2) 0.0221(12) Uani 1 1 d . . . . .
H39 H 0.441912 0.389215 0.246524 0.027 Uiso 1 1 calc R U . . .
C38 C 0.46160(18) 0.3792(3) 0.32644(19) 0.0198(11) Uani 1 1 d . . . . .
C6 C 0.43620(18) 0.2499(3) 0.6749(2) 0.0207(11) Uani 1 1 d . . . . .
C57 C 0.4098(2) 0.5468(3) 0.6137(2) 0.0252(12) Uani 1 1 d . . . . .
H57 H 0.403885 0.565170 0.645524 0.030 Uiso 1 1 calc R U . . .
C58 C 0.44358(19) 0.4908(3) 0.6153(2) 0.0248(12) Uani 1 1 d . . . . .
C64 C 0.52797(19) 0.3209(3) 0.5205(2) 0.0243(12) Uani 1 1 d . . . . .
H64 H 0.533513 0.301396 0.488855 0.029 Uiso 1 1 calc R U . . .
C26 C 0.32265(19) 0.3540(3) 0.3809(2) 0.0251(12) Uani 1 1 d . . . . .
C54 C 0.42635(18) 0.4930(3) 0.51755(19) 0.0198(11) Uani 1 1 d . . . . .
C5 C 0.47204(19) 0.1947(3) 0.6765(2) 0.0232(12) Uani 1 1 d . . . . .
C40 C 0.40054(18) 0.4610(3) 0.2784(2) 0.0272(13) Uani 1 1 d . . . . .
H40 H 0.383079 0.478241 0.245997 0.033 Uiso 1 1 calc R U . . .
C42 C 0.41835(18) 0.4625(3) 0.3754(2) 0.0205(11) Uani 1 1 d . . . . .
C62 C 0.54465(19) 0.3213(3) 0.6158(2) 0.0275(13) Uani 1 1 d . . . . .
H62 H 0.561396 0.302395 0.647948 0.033 Uiso 1 1 calc R U . . .
C55 C 0.39325(19) 0.5483(3) 0.5181(2) 0.0232(12) Uani 1 1 d . . . . .
H55 H 0.376341 0.567538 0.486100 0.028 Uiso 1 1 calc R U . . .
C22 C 0.33888(18) 0.3591(3) 0.4792(2) 0.0203(11) Uani 1 1 d . . . . .
C61 C 0.51139(19) 0.3784(3) 0.6162(2) 0.0241(12) Uani 1 1 d . . . . .
C13 C 0.2946(2) 0.4571(3) 0.6621(2) 0.0300(13) Uani 1 1 d . . . . .
C18 C 0.39682(17) 0.2721(3) 0.5326(2) 0.0197(11) Uani 1 1 d . . . . .
C52 C 0.48589(18) 0.4062(3) 0.5663(2) 0.0212(11) Uani 1 1 d . . . . .
C12 C 0.32797(18) 0.4138(3) 0.6668(2) 0.0227(12) Uani 1 1 d . . . . .
C49 C 0.43496(17) 0.4632(3) 0.46660(19) 0.0194(11) Uani 1 1 d . . . . .
C23 C 0.30744(19) 0.4179(3) 0.4753(2) 0.0253(12) Uani 1 1 d . . . . .
H23 H 0.301959 0.439192 0.506370 0.030 Uiso 1 1 calc R U . . .
C36 C 0.5294(2) 0.2794(3) 0.3268(2) 0.0310(13) Uani 1 1 d . . . . .
C50 C 0.46897(17) 0.4060(3) 0.46747(19) 0.0180(11) Uani 1 1 d . . . . .
C8 C 0.39023(18) 0.3339(3) 0.7183(2) 0.0243(12) Uani 1 1 d . . . . .
H8 H 0.383474 0.352302 0.749851 0.029 Uiso 1 1 calc R U . . .
C53 C 0.45203(18) 0.4634(3) 0.56604(19) 0.0199(11) Uani 1 1 d . . . . .
C67 C 0.29796(19) 0.2048(3) 0.6483(2) 0.0291(13) Uani 1 1 d . . . . .
C59 C 0.46996(19) 0.4608(3) 0.6648(2) 0.0246(12) Uani 1 1 d . . . . .
H59 H 0.464257 0.478505 0.697010 0.030 Uiso 1 1 calc R U . . .
C20 C 0.37999(18) 0.2682(3) 0.43373(19) 0.0211(11) Uani 1 1 d . . . . .
C68 C 0.27649(18) 0.2156(3) 0.5489(2) 0.0234(12) Uani 1 1 d . . . . .
C69 C 0.24502(19) 0.2769(3) 0.5490(2) 0.0231(12) Uani 1 1 d . . . . .
C11 C 0.41089(17) 0.2762(3) 0.62419(18) 0.0184(11) Uani 1 1 d . . . . .
C21 C 0.34674(18) 0.3271(3) 0.4312(2) 0.0238(12) Uani 1 1 d . . . . .
C56 C 0.3854(2) 0.5749(3) 0.5663(2) 0.0280(13) Uani 1 1 d . . . . .
H56 H 0.363405 0.612056 0.566505 0.034 Uiso 1 1 calc R U . . .
C25 C 0.29151(19) 0.4128(3) 0.3793(2) 0.0279(13) Uani 1 1 d . . . . .
H25 H 0.275381 0.430777 0.346557 0.034 Uiso 1 1 calc R U . . .
C28 C 0.3623(2) 0.2659(3) 0.3355(2) 0.0329(14) Uani 1 1 d . . . . .
H28 H 0.367278 0.245741 0.303849 0.040 Uiso 1 1 calc R U . . .
C24 C 0.28457(19) 0.4445(3) 0.4264(2) 0.0282(13) Uani 1 1 d . . . . .
H24 H 0.264365 0.483969 0.424833 0.034 Uiso 1 1 calc R U . . .
C63 C 0.5525(2) 0.2937(3) 0.5685(2) 0.0294(13) Uani 1 1 d . . . . .
H63 H 0.574474 0.256368 0.568926 0.035 Uiso 1 1 calc R U . . .
C31 C 0.4456(2) 0.1542(3) 0.4369(2) 0.0346(14) Uani 1 1 d . . . . .
H31 H 0.467448 0.116597 0.438058 0.042 Uiso 1 1 calc R U . . .
C4 C 0.5032(2) 0.1489(3) 0.6781(2) 0.0292(13) Uani 1 1 d . . . . .
C66 C 0.3012(2) 0.1833(3) 0.5950(2) 0.0277(13) Uani 1 1 d . . . . .
C27 C 0.3311(2) 0.3212(3) 0.3330(2) 0.0296(13) Uani 1 1 d . . . . .
H27 H 0.314873 0.338182 0.299930 0.035 Uiso 1 1 calc R U . . .
C37 C 0.4985(2) 0.3244(3) 0.3270(2) 0.0251(12) Uani 1 1 d . . . . .
C45 C 0.3255(2) 0.5902(3) 0.3249(2) 0.0305(13) Uani 1 1 d . . . . .
C43 C 0.45304(17) 0.4065(3) 0.37624(19) 0.0178(11) Uani 1 1 d . . . . .
C44 C 0.35595(19) 0.5443(3) 0.3251(2) 0.0242(12) Uani 1 1 d . . . . .
C30 C 0.4213(2) 0.1807(3) 0.3884(2) 0.0327(14) Uani 1 1 d . . . . .
H30 H 0.427180 0.160644 0.357032 0.039 Uiso 1 1 calc R U . . .
C48 C 0.2482(3) 0.6392(4) 0.3853(3) 0.069(2) Uani 1 1 d . . . . .
H48A H 0.226421 0.599468 0.377269 0.103 Uiso 1 1 calc R U . . .
H48B H 0.228572 0.678477 0.392361 0.103 Uiso 1 1 calc R U . . .
H48C H 0.273992 0.629549 0.416068 0.103 Uiso 1 1 calc R U . . .
C65 C 0.3327(2) 0.1225(3) 0.5952(2) 0.0372(15) Uani 1 1 d . . . . .
C33 C 0.6398(2) 0.2755(3) 0.3296(3) 0.0467(17) Uani 1 1 d . . . . .
H33A H 0.634399 0.302302 0.297323 0.070 Uiso 1 1 calc R U . . .
H33B H 0.669123 0.246564 0.331253 0.070 Uiso 1 1 calc R U . . .
H33C H 0.645026 0.306161 0.359841 0.070 Uiso 1 1 calc R U . . .
C35 C 0.5719(3) 0.1606(4) 0.2719(3) 0.0548(19) Uani 1 1 d . . . . .
H35A H 0.547195 0.126323 0.276573 0.082 Uiso 1 1 calc R U . . .
H35B H 0.602961 0.137934 0.268928 0.082 Uiso 1 1 calc R U . . .
H35C H 0.559503 0.186779 0.240041 0.082 Uiso 1 1 calc R U . . .
C46 C 0.3113(3) 0.7428(4) 0.3351(3) 0.060(2) Uani 1 1 d . . . . .
H46A H 0.334971 0.743592 0.368542 0.090 Uiso 1 1 calc R U . . .
H46B H 0.287079 0.779495 0.334403 0.090 Uiso 1 1 calc R U . . .
H46C H 0.329235 0.749267 0.306416 0.090 Uiso 1 1 calc R U . . .
C16 C 0.2418(3) 0.5624(4) 0.7167(3) 0.059(2) Uani 1 1 d . . . . .
H16A H 0.242859 0.530466 0.745796 0.089 Uiso 1 1 calc R U . . .
H16B H 0.212470 0.591533 0.713764 0.089 Uiso 1 1 calc R U . . .
H16C H 0.271798 0.590612 0.723225 0.089 Uiso 1 1 calc R U . . .
C34 C 0.5892(3) 0.1691(5) 0.3931(3) 0.083(3) Uani 1 1 d . . . . .
H34A H 0.595340 0.199928 0.423151 0.124 Uiso 1 1 calc R U . . .
H34B H 0.616976 0.137060 0.395693 0.124 Uiso 1 1 calc R U . . .
H34C H 0.558443 0.143777 0.392651 0.124 Uiso 1 1 calc R U . . .
C15 C 0.1821(2) 0.4560(4) 0.6393(3) 0.057(2) Uani 1 1 d . . . . .
H15A H 0.180467 0.433894 0.605333 0.086 Uiso 1 1 calc R U . . .
H15B H 0.152120 0.483239 0.638498 0.086 Uiso 1 1 calc R U . . .
H15C H 0.184569 0.421253 0.666664 0.086 Uiso 1 1 calc R U . . .
C47 C 0.2312(2) 0.6570(4) 0.2631(3) 0.055(2) Uani 1 1 d . . . . .
H47A H 0.248363 0.661851 0.233783 0.082 Uiso 1 1 calc R U . . .
H47B H 0.207637 0.694541 0.262589 0.082 Uiso 1 1 calc R U . . .
H47C H 0.213191 0.613633 0.260014 0.082 Uiso 1 1 calc R U . . .
C3 C 0.5977(3) 0.0781(4) 0.7369(3) 0.064(2) Uani 1 1 d . . . . .
H3A H 0.619705 0.117383 0.737402 0.095 Uiso 1 1 calc R U . . .
H3B H 0.617112 0.036070 0.738407 0.095 Uiso 1 1 calc R U . . .
H3C H 0.581455 0.080173 0.767111 0.095 Uiso 1 1 calc R U . . .
C2 C 0.5136(4) -0.0038(4) 0.6665(4) 0.085(3) Uani 1 1 d . . . . .
H2A H 0.499160 -0.012012 0.697461 0.128 Uiso 1 1 calc R U . . .
H2B H 0.536227 -0.041024 0.662482 0.128 Uiso 1 1 calc R U . . .
H2C H 0.487025 -0.001271 0.635412 0.128 Uiso 1 1 calc R U . . .
C14 C 0.2398(3) 0.5728(4) 0.5966(3) 0.075(3) Uani 1 1 d . . . . .
H14A H 0.269332 0.601847 0.604685 0.113 Uiso 1 1 calc R U . . .
H14B H 0.209961 0.601209 0.590609 0.113 Uiso 1 1 calc R U . . .
H14C H 0.240866 0.546009 0.565161 0.113 Uiso 1 1 calc R U . . .
C1 C 0.5772(4) 0.0999(5) 0.6156(4) 0.109(4) Uani 1 1 d . . . . .
H1A H 0.550741 0.104220 0.584515 0.163 Uiso 1 1 calc R U . . .
H1B H 0.599879 0.063284 0.610096 0.163 Uiso 1 1 calc R U . . .
H1C H 0.595615 0.142813 0.621587 0.163 Uiso 1 1 calc R U . . .
N1 N 0.29741(19) 0.2167(3) 0.6924(2) 0.0407(13) Uani 1 1 d . . . . .

loop_
_atom_site_aniso_label
_atom_site_aniso_U_11
_atom_site_aniso_U_22
_atom_site_aniso_U_33
_atom_site_aniso_U_23
_atom_site_aniso_U_13
_atom_site_aniso_U_12
Si2 0.0331(9) 0.0389(10) 0.0364(10) -0.0017(8) 0.0075(7) 0.0135(8)
Si4 0.0429(10) 0.0411(11) 0.0380(10) 0.0049(8) 0.0148(8) 0.0188(8)
Si1 0.0580(11) 0.0395(11) 0.0372(10) 0.0055(8) 0.0157(8) 0.0239(9)
Si3 0.0434(10) 0.0483(11) 0.0283(9) 0.0056(8) 0.0057(7) 0.0240(9)
F2 0.0349(17) 0.0281(18) 0.0314(18) -0.0035(14) 0.0083(14) 0.0007(14)
F1 0.0367(18) 0.0334(19) 0.0239(17) -0.0038(14) 0.0093(13) -0.0040(15)
N4 0.018(2) 0.028(3) 0.016(2) -0.0024(19) 0.0028(17) -0.0055(18)
N6 0.017(2) 0.027(3) 0.017(2) 0.0018(19) 0.0019(16) -0.0014(18)
N3 0.023(2) 0.021(2) 0.022(2) -0.0043(19) 0.0046(18) -0.0038(18)
N5 0.019(2) 0.020(2) 0.022(2) 0.0000(19) 0.0049(17) -0.0029(18)
C19 0.023(3) 0.027(3) 0.019(3) -0.002(2) 0.006(2) -0.007(2)
C32 0.034(3) 0.031(3) 0.014(3) -0.009(2) 0.003(2) 0.001(3)
C17 0.018(2) 0.020(3) 0.017(3) 0.000(2) 0.0016(19) -0.007(2)
C9 0.017(2) 0.026(3) 0.017(3) -0.005(2) 0.0038(19) -0.001(2)
C70 0.021(3) 0.022(3) 0.034(3) -0.001(2) 0.007(2) -0.003(2)
C41 0.023(3) 0.025(3) 0.017(3) -0.003(2) 0.007(2) -0.003(2)
C10 0.021(2) 0.021(3) 0.020(3) -0.002(2) 0.003(2) -0.004(2)
C51 0.018(2) 0.020(3) 0.021(3) 0.002(2) 0.003(2) -0.004(2)
C29 0.031(3) 0.025(3) 0.023(3) -0.004(2) 0.007(2) -0.009(2)
N2 0.053(3) 0.046(4) 0.047(4) 0.004(3) 0.005(3) 0.008(3)
C7 0.022(3) 0.026(3) 0.022(3) -0.003(2) 0.005(2) -0.003(2)
C60 0.035(3) 0.029(3) 0.014(3) 0.007(2) 0.004(2) -0.007(3)
C39 0.022(3) 0.030(3) 0.015(3) -0.001(2) 0.006(2) 0.003(2)
C38 0.025(3) 0.017(3) 0.017(3) -0.002(2) 0.004(2) -0.003(2)
C6 0.021(2) 0.023(3) 0.018(3) -0.004(2) 0.003(2) -0.001(2)
C57 0.033(3) 0.024(3) 0.021(3) -0.006(2) 0.010(2) 0.001(2)
C58 0.025(3) 0.030(3) 0.019(3) 0.000(2) 0.002(2) -0.009(2)
C64 0.029(3) 0.027(3) 0.017(3) 0.001(2) 0.003(2) -0.003(2)
C26 0.024(3) 0.033(3) 0.018(3) 0.002(2) 0.001(2) -0.007(2)
C54 0.020(3) 0.024(3) 0.016(3) -0.002(2) 0.0045(19) -0.002(2)
C5 0.027(3) 0.025(3) 0.017(3) 0.000(2) 0.003(2) 0.001(2)
C40 0.019(3) 0.036(3) 0.027(3) 0.004(3) 0.004(2) -0.003(2)
C42 0.019(2) 0.020(3) 0.022(3) 0.001(2) 0.004(2) 0.001(2)
C62 0.027(3) 0.030(3) 0.024(3) 0.011(2) 0.001(2) 0.001(2)
C55 0.026(3) 0.020(3) 0.024(3) 0.003(2) 0.005(2) 0.002(2)
C22 0.020(2) 0.019(3) 0.022(3) 0.004(2) 0.003(2) -0.002(2)
C61 0.026(3) 0.028(3) 0.018(3) 0.004(2) 0.004(2) -0.006(2)
C13 0.033(3) 0.036(3) 0.020(3) -0.007(3) 0.005(2) -0.006(3)
C18 0.015(2) 0.022(3) 0.022(3) 0.001(2) 0.0043(19) -0.003(2)
C52 0.024(3) 0.018(3) 0.021(3) -0.001(2) 0.004(2) -0.005(2)
C12 0.020(3) 0.030(3) 0.019(3) -0.003(2) 0.006(2) 0.003(2)
C49 0.015(2) 0.022(3) 0.020(3) -0.004(2) 0.002(2) -0.005(2)
C23 0.026(3) 0.025(3) 0.025(3) 0.002(2) 0.006(2) -0.006(2)
C36 0.045(3) 0.032(3) 0.016(3) -0.004(2) 0.005(2) -0.002(3)
C50 0.018(2) 0.018(3) 0.017(3) 0.007(2) 0.0026(19) -0.003(2)
C8 0.018(3) 0.034(3) 0.021(3) -0.004(2) 0.005(2) -0.006(2)
C53 0.025(3) 0.022(3) 0.012(3) 0.000(2) 0.004(2) -0.007(2)
C67 0.024(3) 0.033(3) 0.028(3) 0.000(3) 0.000(2) -0.008(2)
C59 0.028(3) 0.027(3) 0.019(3) -0.003(2) 0.006(2) -0.007(2)
C20 0.023(3) 0.023(3) 0.017(3) 0.000(2) 0.005(2) -0.006(2)
C68 0.021(3) 0.023(3) 0.027(3) -0.003(2) 0.007(2) -0.003(2)
C69 0.024(3) 0.025(3) 0.022(3) -0.007(2) 0.007(2) -0.005(2)
C11 0.019(2) 0.024(3) 0.013(3) 0.000(2) 0.0043(19) -0.003(2)
C21 0.022(3) 0.028(3) 0.020(3) 0.002(2) 0.002(2) -0.009(2)
C56 0.032(3) 0.027(3) 0.026(3) -0.006(2) 0.009(2) 0.003(2)
C25 0.024(3) 0.030(3) 0.026(3) 0.006(3) -0.003(2) -0.010(2)
C28 0.029(3) 0.050(4) 0.020(3) -0.004(3) 0.006(2) -0.012(3)
C24 0.023(3) 0.032(3) 0.029(3) 0.005(3) 0.004(2) -0.005(2)
C63 0.029(3) 0.031(3) 0.026(3) 0.007(3) 0.001(2) 0.006(2)
C31 0.035(3) 0.042(4) 0.028(3) -0.008(3) 0.009(2) 0.007(3)
C4 0.036(3) 0.031(3) 0.020(3) 0.003(3) 0.004(2) -0.002(3)
C66 0.025(3) 0.028(3) 0.029(3) 0.001(2) 0.003(2) -0.009(2)
C27 0.026(3) 0.043(4) 0.018(3) -0.002(3) 0.002(2) -0.009(3)
C37 0.033(3) 0.019(3) 0.024(3) -0.005(2) 0.007(2) 0.000(2)
C45 0.038(3) 0.036(4) 0.018(3) 0.007(3) 0.006(2) 0.000(3)
C43 0.016(2) 0.017(3) 0.020(3) 0.000(2) 0.0031(19) 0.000(2)
C44 0.027(3) 0.027(3) 0.019(3) 0.010(2) 0.005(2) 0.001(2)
C30 0.039(3) 0.039(4) 0.024(3) -0.011(3) 0.015(2) -0.008(3)
C48 0.071(5) 0.089(6) 0.050(5) 0.014(4) 0.024(4) 0.044(5)
C65 0.033(3) 0.039(4) 0.037(4) 0.006(3) -0.001(3) -0.003(3)
C33 0.037(3) 0.051(4) 0.048(4) -0.013(3) -0.001(3) 0.018(3)
C35 0.056(4) 0.046(4) 0.071(5) -0.008(4) 0.036(4) 0.004(3)
C46 0.077(5) 0.061(5) 0.038(4) 0.003(4) 0.003(4) 0.031(4)
C16 0.055(4) 0.056(5) 0.069(5) -0.025(4) 0.015(4) 0.010(4)
C34 0.084(6) 0.106(7) 0.068(6) 0.039(5) 0.035(5) 0.058(6)
C15 0.040(4) 0.059(5) 0.069(5) -0.010(4) 0.001(3) 0.017(3)
C47 0.047(4) 0.073(5) 0.044(4) 0.004(4) 0.011(3) 0.024(4)
C3 0.051(4) 0.069(5) 0.072(4) 0.006(4) 0.016(3) 0.023(4)
C2 0.108(6) 0.047(5) 0.092(7) -0.016(4) -0.003(5) 0.017(4)
C14 0.065(5) 0.081(6) 0.086(6) 0.033(5) 0.028(5) 0.040(5)
C1 0.139(8) 0.117(8) 0.089(5) 0.060(6) 0.072(6) 0.097(6)
N1 0.045(3) 0.050(4) 0.027(3) 0.004(3) 0.008(2) -0.010(3)

loop_
_atom_type_symbol
_atom_type_description
_atom_type_scat_dispersion_real
_atom_type_scat_dispersion_imag
_atom_type_scat_source
C C 0.0181 0.0091 'International Tables Vol C Tables 4.2.6.8 and 6.1.1.4'
H H 0.0000 0.0000 'International Tables Vol C Tables 4.2.6.8 and 6.1.1.4'
F F 0.0727 0.0534 'International Tables Vol C Tables 4.2.6.8 and 6.1.1.4'
N N 0.0311 0.0180 'International Tables Vol C Tables 4.2.6.8 and 6.1.1.4'
Si Si 0.2541 0.3302 'International Tables Vol C Tables 4.2.6.8 and 6.1.1.4'

loop_
_geom_angle_atom_site_label_1
_geom_angle_atom_site_label_2
_geom_angle_atom_site_label_3
_geom_angle
_geom_angle_site_symmetry_1
_geom_angle_site_symmetry_3
_geom_angle_publ_flag
C13 Si2 C16 107.6(3) . . ?
C13 Si2 C15 107.3(3) . . ?
C13 Si2 C14 108.3(3) . . ?
C16 Si2 C15 111.8(3) . . ?
C16 Si2 C14 111.1(4) . . ?
C15 Si2 C14 110.5(4) . . ?
C36 Si4 C33 106.5(3) . . ?
C36 Si4 C35 109.6(3) . . ?
C36 Si4 C34 107.8(3) . . ?
C33 Si4 C35 110.5(3) . . ?
C34 Si4 C33 112.6(4) . . ?
C34 Si4 C35 109.8(4) . . ?
C4 Si1 C3 109.7(3) . . ?
C4 Si1 C2 107.4(3) . . ?
C4 Si1 C1 105.5(3) . . ?
C3 Si1 C2 110.4(4) . . ?
C3 Si1 C1 111.5(4) . . ?
C2 Si1 C1 112.1(5) . . ?
C45 Si3 C48 106.9(3) . . ?
C45 Si3 C46 108.2(3) . . ?
C45 Si3 C47 108.4(3) . . ?
C46 Si3 C48 111.4(4) . . ?
C46 Si3 C47 110.1(3) . . ?
C47 Si3 C48 111.5(3) . . ?
C18 N4 C11 117.5(4) . . ?
C49 N6 C42 116.5(4) . . ?
C17 N3 C10 117.2(4) . . ?
C50 N5 C43 116.9(4) . . ?
C32 C19 C18 121.1(5) . . ?
C32 C19 C20 119.5(5) . . ?
C20 C19 C18 119.4(5) . . ?
C19 C32 H32 119.4 . . ?
C31 C32 C19 121.3(5) . . ?
C31 C32 H32 119.4 . . ?
N3 C17 C22 118.2(5) . . ?
N3 C17 C18 121.8(4) . . ?
C18 C17 C22 119.9(5) . . ?
C10 C9 C12 119.3(4) . . ?
C8 C9 C10 118.7(5) . . ?
C8 C9 C12 121.9(5) . . ?
F2 C70 C68 118.2(5) . 7_556 ?
C69 C70 F2 117.5(5) . . ?
C69 C70 C68 124.4(5) . 7_556 ?
C40 C41 C42 119.4(5) . . ?
C40 C41 C44 121.4(5) . . ?
C44 C41 C42 119.1(5) . . ?
N3 C10 C9 118.7(5) . . ?
N3 C10 C11 121.0(5) . . ?
C11 C10 C9 120.3(5) . . ?
C64 C51 C52 120.0(5) . . ?
C64 C51 C50 121.6(5) . . ?
C52 C51 C50 118.3(5) . . ?
C28 C29 C20 118.8(5) . . ?
C30 C29 C20 118.3(5) . . ?
C30 C29 C28 122.9(5) . . ?
C6 C7 H7 119.5 . . ?
C6 C7 C8 121.0(5) . . ?
C8 C7 H7 119.5 . . ?
C61 C60 H60 119.9 . . ?
C59 C60 H60 119.9 . . ?
C59 C60 C61 120.2(5) . . ?
C38 C39 H39 119.8 . . ?
C38 C39 C40 120.4(5) . . ?
C40 C39 H39 119.8 . . ?
C39 C38 C37 120.6(5) . . ?
C39 C38 C43 120.1(5) . . ?
C43 C38 C37 119.2(5) . . ?
C7 C6 C5 121.8(5) . . ?
C7 C6 C11 119.0(5) . . ?
C5 C6 C11 119.1(5) . . ?
C58 C57 H57 119.2 . . ?
C56 C57 H57 119.2 . . ?
C56 C57 C58 121.7(5) . . ?
C57 C58 C53 118.2(5) . . ?
C57 C58 C59 122.5(5) . . ?
C53 C58 C59 119.3(5) . . ?
C51 C64 H64 119.4 . . ?
C63 C64 C51 121.3(5) . . ?
C63 C64 H64 119.4 . . ?
C21 C26 C27 119.4(5) . . ?
C25 C26 C21 119.0(5) . . ?
C25 C26 C27 121.6(5) . . ?
C55 C54 C49 121.1(5) . . ?
C55 C54 C53 120.3(5) . . ?
C53 C54 C49 118.6(5) . . ?
C4 C5 C6 178.7(6) . . ?
C41 C40 C39 121.4(5) . . ?
C41 C40 H40 119.3 . . ?
C39 C40 H40 119.3 . . ?
N6 C42 C41 119.2(4) . . ?
N6 C42 C43 121.0(4) . . ?
C43 C42 C41 119.8(5) . . ?
C61 C62 H62 119.6 . . ?
C63 C62 H62 119.6 . . ?
C63 C62 C61 120.9(5) . . ?
C54 C55 H55 120.0 . . ?
C56 C55 C54 120.0(5) . . ?
C56 C55 H55 120.0 . . ?
C23 C22 C17 121.8(5) . . ?
C23 C22 C21 118.6(5) . . ?
C21 C22 C17 119.7(5) . . ?
C62 C61 C60 121.3(5) . . ?
C62 C61 C52 118.5(5) . . ?
C52 C61 C60 120.2(5) . . ?
C12 C13 Si2 172.7(5) . . ?
N4 C18 C19 119.3(5) . . ?
N4 C18 C17 121.0(5) . . ?
C17 C18 C19 119.6(4) . . ?
C51 C52 C61 118.9(5) . . ?
C51 C52 C53 121.9(5) . . ?
C53 C52 C61 119.2(5) . . ?
C13 C12 C9 176.9(6) . . ?
N6 C49 C54 117.8(4) . . ?
N6 C49 C50 122.5(5) . . ?
C50 C49 C54 119.7(4) . . ?
C22 C23 H23 119.4 . . ?
C24 C23 C22 121.2(5) . . ?
C24 C23 H23 119.4 . . ?
C37 C36 Si4 171.7(5) . . ?
N5 C50 C51 118.5(4) . . ?
N5 C50 C49 121.1(4) . . ?
C49 C50 C51 120.4(5) . . ?
C9 C8 C7 121.2(5) . . ?
C9 C8 H8 119.4 . . ?
C7 C8 H8 119.4 . . ?
C58 C53 C52 119.6(5) . . ?
C54 C53 C58 119.3(5) . . ?
C54 C53 C52 121.1(5) . . ?
N1 C67 C66 174.1(7) . . ?
C60 C59 C58 121.4(5) . . ?
C60 C59 H59 119.3 . . ?
C58 C59 H59 119.3 . . ?
C19 C20 C29 119.5(5) . . ?
C19 C20 C21 121.4(5) . . ?
C29 C20 C21 119.1(5) . . ?
C70 C68 C69 112.9(5) 7_556 . ?
C66 C68 C70 124.0(5) . 7_556 ?
C66 C68 C69 123.2(5) . . ?
F1 C69 C70 119.8(5) . . ?
F1 C69 C68 117.5(5) . . ?
C70 C69 C68 122.7(5) . . ?
N4 C11 C10 121.4(4) . . ?
N4 C11 C6 118.9(5) . . ?
C10 C11 C6 119.7(4) . . ?
C26 C21 C22 120.1(5) . . ?
C26 C21 C20 119.9(5) . . ?
C22 C21 C20 119.9(5) . . ?
C57 C56 C55 120.5(5) . . ?
C57 C56 H56 119.7 . . ?
C55 C56 H56 119.7 . . ?
C26 C25 H25 119.7 . . ?
C24 C25 C26 120.6(5) . . ?
C24 C25 H25 119.7 . . ?
C29 C28 H28 118.9 . . ?
C27 C28 C29 122.2(5) . . ?
C27 C28 H28 118.9 . . ?
C23 C24 C25 120.5(5) . . ?
C23 C24 H24 119.8 . . ?
C25 C24 H24 119.8 . . ?
C64 C63 H63 119.8 . . ?
C62 C63 C64 120.4(5) . . ?
C62 C63 H63 119.8 . . ?
C32 C31 H31 120.1 . . ?
C30 C31 C32 119.8(6) . . ?
C30 C31 H31 120.1 . . ?
C5 C4 Si1 175.4(5) . . ?
C67 C66 C65 112.0(5) . . ?
C68 C66 C67 124.6(5) . . ?
C68 C66 C65 123.4(5) . . ?
C26 C27 H27 119.7 . . ?
C28 C27 C26 120.5(5) . . ?
C28 C27 H27 119.7 . . ?
C36 C37 C38 179.0(6) . . ?
C44 C45 Si3 177.6(5) . . ?
N5 C43 C38 119.2(4) . . ?
N5 C43 C42 122.0(5) . . ?
C42 C43 C38 118.8(4) . . ?
C45 C44 C41 179.0(6) . . ?
C29 C30 H30 119.2 . . ?
C31 C30 C29 121.6(5) . . ?
C31 C30 H30 119.2 . . ?
Si3 C48 H48A 109.5 . . ?
Si3 C48 H48B 109.5 . . ?
Si3 C48 H48C 109.5 . . ?
H48A C48 H48B 109.5 . . ?
H48A C48 H48C 109.5 . . ?
H48B C48 H48C 109.5 . . ?
N2 C65 C66 173.7(7) . . ?
Si4 C33 H33A 109.5 . . ?
Si4 C33 H33B 109.5 . . ?
Si4 C33 H33C 109.5 . . ?
H33A C33 H33B 109.5 . . ?
H33A C33 H33C 109.5 . . ?
H33B C33 H33C 109.5 . . ?
Si4 C35 H35A 109.5 . . ?
Si4 C35 H35B 109.5 . . ?
Si4 C35 H35C 109.5 . . ?
H35A C35 H35B 109.5 . . ?
H35A C35 H35C 109.5 . . ?
H35B C35 H35C 109.5 . . ?
Si3 C46 H46A 109.5 . . ?
Si3 C46 H46B 109.5 . . ?
Si3 C46 H46C 109.5 . . ?
H46A C46 H46B 109.5 . . ?
H46A C46 H46C 109.5 . . ?
H46B C46 H46C 109.5 . . ?
Si2 C16 H16A 109.5 . . ?
Si2 C16 H16B 109.5 . . ?
Si2 C16 H16C 109.5 . . ?
H16A C16 H16B 109.5 . . ?
H16A C16 H16C 109.5 . . ?
H16B C16 H16C 109.5 . . ?
Si4 C34 H34A 109.5 . . ?
Si4 C34 H34B 109.5 . . ?
Si4 C34 H34C 109.5 . . ?
H34A C34 H34B 109.5 . . ?
H34A C34 H34C 109.5 . . ?
H34B C34 H34C 109.5 . . ?
Si2 C15 H15A 109.5 . . ?
Si2 C15 H15B 109.5 . . ?
Si2 C15 H15C 109.5 . . ?
H15A C15 H15B 109.5 . . ?
H15A C15 H15C 109.5 . . ?
H15B C15 H15C 109.5 . . ?
Si3 C47 H47A 109.5 . . ?
Si3 C47 H47B 109.5 . . ?
Si3 C47 H47C 109.5 . . ?
H47A C47 H47B 109.5 . . ?
H47A C47 H47C 109.5 . . ?
H47B C47 H47C 109.5 . . ?
Si1 C3 H3A 109.5 . . ?
Si1 C3 H3B 109.5 . . ?
Si1 C3 H3C 109.5 . . ?
H3A C3 H3B 109.5 . . ?
H3A C3 H3C 109.5 . . ?
H3B C3 H3C 109.5 . . ?
Si1 C2 H2A 109.5 . . ?
Si1 C2 H2B 109.5 . . ?
Si1 C2 H2C 109.5 . . ?
H2A C2 H2B 109.5 . . ?
H2A C2 H2C 109.5 . . ?
H2B C2 H2C 109.5 . . ?
Si2 C14 H14A 109.5 . . ?
Si2 C14 H14B 109.5 . . ?
Si2 C14 H14C 109.5 . . ?
H14A C14 H14B 109.5 . . ?
H14A C14 H14C 109.5 . . ?
H14B C14 H14C 109.5 . . ?
Si1 C1 H1A 109.5 . . ?
Si1 C1 H1B 109.5 . . ?
Si1 C1 H1C 109.5 . . ?
H1A C1 H1B 109.5 . . ?
H1A C1 H1C 109.5 . . ?
H1B C1 H1C 109.5 . . ?

loop_
_geom_bond_atom_site_label_1
_geom_bond_atom_site_label_2
_geom_bond_distance
_geom_bond_site_symmetry_2
_geom_bond_publ_flag
Si2 C13 1.833(6) . ?
Si2 C16 1.854(7) . ?
Si2 C15 1.854(7) . ?
Si2 C14 1.862(8) . ?
Si4 C36 1.836(6) . ?
Si4 C33 1.859(7) . ?
Si4 C35 1.863(7) . ?
Si4 C34 1.855(7) . ?
Si1 C4 1.835(6) . ?
Si1 C3 1.849(7) . ?
Si1 C2 1.852(9) . ?
Si1 C1 1.862(8) . ?
Si3 C45 1.839(6) . ?
Si3 C48 1.866(7) . ?
Si3 C46 1.841(8) . ?
Si3 C47 1.861(7) . ?
F2 C70 1.350(6) . ?
F1 C69 1.335(6) . ?
N4 C18 1.325(6) . ?
N4 C11 1.361(6) . ?
N6 C42 1.358(6) . ?
N6 C49 1.329(6) . ?
N3 C17 1.332(6) . ?
N3 C10 1.358(6) . ?
N5 C50 1.336(6) . ?
N5 C43 1.346(6) . ?
C19 C32 1.395(7) . ?
C19 C18 1.457(7) . ?
C19 C20 1.413(7) . ?
C32 H32 0.9300 . ?
C32 C31 1.383(7) . ?
C17 C22 1.454(7) . ?
C17 C18 1.438(7) . ?
C9 C10 1.425(7) . ?
C9 C12 1.430(7) . ?
C9 C8 1.381(7) . ?
C70 C68 1.438(7) 7_556 ?
C70 C69 1.340(7) . ?
C41 C40 1.377(7) . ?
C41 C42 1.434(7) . ?
C41 C44 1.431(7) . ?
C10 C11 1.415(7) . ?
C51 C64 1.383(7) . ?
C51 C52 1.416(7) . ?
C51 C50 1.468(7) . ?
C29 C20 1.431(7) . ?
C29 C28 1.429(7) . ?
C29 C30 1.403(8) . ?
N2 C65 1.149(8) . ?
C7 H7 0.9300 . ?
C7 C6 1.377(7) . ?
C7 C8 1.418(7) . ?
C60 H60 0.9300 . ?
C60 C61 1.434(7) . ?
C60 C59 1.356(7) . ?
C39 H39 0.9300 . ?
C39 C38 1.384(7) . ?
C39 C40 1.414(7) . ?
C38 C37 1.448(7) . ?
C38 C43 1.436(7) . ?
C6 C5 1.430(7) . ?
C6 C11 1.431(7) . ?
C57 H57 0.9300 . ?
C57 C58 1.405(7) . ?
C57 C56 1.368(7) . ?
C58 C53 1.424(7) . ?
C58 C59 1.443(7) . ?
C64 H64 0.9300 . ?
C64 C63 1.376(7) . ?
C26 C21 1.418(7) . ?
C26 C25 1.405(8) . ?
C26 C27 1.435(7) . ?
C54 C55 1.390(7) . ?
C54 C49 1.482(7) . ?
C54 C53 1.414(7) . ?
C5 C4 1.214(7) . ?
C40 H40 0.9300 . ?
C42 C43 1.424(7) . ?
C62 H62 0.9300 . ?
C62 C61 1.418(7) . ?
C62 C63 1.374(8) . ?
C55 H55 0.9300 . ?
C55 C56 1.388(7) . ?
C22 C23 1.405(7) . ?
C22 C21 1.424(7) . ?
C61 C52 1.428(7) . ?
C13 C12 1.214(7) . ?
C52 C53 1.428(7) . ?
C49 C50 1.430(7) . ?
C23 H23 0.9300 . ?
C23 C24 1.379(7) . ?
C36 C37 1.201(7) . ?
C8 H8 0.9300 . ?
C67 C66 1.441(8) . ?
C67 N1 1.154(7) . ?
C59 H59 0.9300 . ?
C20 C21 1.439(7) . ?
C68 C69 1.453(7) . ?
C68 C66 1.381(7) . ?
C56 H56 0.9300 . ?
C25 H25 0.9300 . ?
C25 C24 1.394(8) . ?
C28 H28 0.9300 . ?
C28 C27 1.351(8) . ?
C24 H24 0.9300 . ?
C63 H63 0.9300 . ?
C31 H31 0.9300 . ?
C31 C30 1.381(8) . ?
C66 C65 1.446(8) . ?
C27 H27 0.9300 . ?
C45 C44 1.205(7) . ?
C30 H30 0.9300 . ?
C48 H48A 0.9600 . ?
C48 H48B 0.9600 . ?
C48 H48C 0.9600 . ?
C33 H33A 0.9600 . ?
C33 H33B 0.9600 . ?
C33 H33C 0.9600 . ?
C35 H35A 0.9600 . ?
C35 H35B 0.9600 . ?
C35 H35C 0.9600 . ?
C46 H46A 0.9600 . ?
C46 H46B 0.9600 . ?
C46 H46C 0.9600 . ?
C16 H16A 0.9600 . ?
C16 H16B 0.9600 . ?
C16 H16C 0.9600 . ?
C34 H34A 0.9600 . ?
C34 H34B 0.9600 . ?
C34 H34C 0.9600 . ?
C15 H15A 0.9600 . ?
C15 H15B 0.9600 . ?
C15 H15C 0.9600 . ?
C47 H47A 0.9600 . ?
C47 H47B 0.9600 . ?
C47 H47C 0.9600 . ?
C3 H3A 0.9600 . ?
C3 H3B 0.9600 . ?
C3 H3C 0.9600 . ?
C2 H2A 0.9600 . ?
C2 H2B 0.9600 . ?
C2 H2C 0.9600 . ?
C14 H14A 0.9600 . ?
C14 H14B 0.9600 . ?
C14 H14C 0.9600 . ?
C1 H1A 0.9600 . ?
C1 H1B 0.9600 . ?
C1 H1C 0.9600 . ?

loop_
_geom_torsion_atom_site_label_1
_geom_torsion_atom_site_label_2
_geom_torsion_atom_site_label_3
_geom_torsion_atom_site_label_4
_geom_torsion
_geom_torsion_site_symmetry_1
_geom_torsion_site_symmetry_2
_geom_torsion_site_symmetry_3
_geom_torsion_site_symmetry_4
_geom_torsion_publ_flag
F2 C70 C69 F1 1.1(7) . . . . ?
F2 C70 C69 C68 -178.6(4) . . . . ?
N6 C42 C43 N5 1.6(7) . . . . ?
N6 C42 C43 C38 -178.8(4) . . . . ?
N6 C49 C50 N5 1.3(7) . . . . ?
N6 C49 C50 C51 -178.9(4) . . . . ?
N3 C17 C22 C23 4.3(7) . . . . ?
N3 C17 C22 C21 -175.6(4) . . . . ?
N3 C17 C18 N4 -3.2(7) . . . . ?
N3 C17 C18 C19 176.8(4) . . . . ?
N3 C10 C11 N4 -2.0(7) . . . . ?
N3 C10 C11 C6 178.8(4) . . . . ?
C19 C32 C31 C30 -1.0(9) . . . . ?
C19 C20 C21 C26 178.9(5) . . . . ?
C19 C20 C21 C22 0.2(7) . . . . ?
C32 C19 C18 N4 0.4(7) . . . . ?
C32 C19 C18 C17 -179.6(5) . . . . ?
C32 C19 C20 C29 -0.4(7) . . . . ?
C32 C19 C20 C21 -179.8(5) . . . . ?
C32 C31 C30 C29 -0.2(9) . . . . ?
C17 N3 C10 C9 -179.7(4) . . . . ?
C17 N3 C10 C11 -0.4(7) . . . . ?
C17 C22 C23 C24 179.9(5) . . . . ?
C17 C22 C21 C26 179.2(5) . . . . ?
C17 C22 C21 C20 -2.0(7) . . . . ?
C9 C10 C11 N4 177.4(5) . . . . ?
C9 C10 C11 C6 -1.9(7) . . . . ?
C70 C68 C69 F1 -180.0(4) 7_556 . . . ?
C70 C68 C69 C70 -0.2(8) 7_556 . . . ?
C70 C68 C66 C67 -178.1(5) 7_556 . . . ?
C70 C68 C66 C65 0.6(8) 7_556 . . . ?
C41 C42 C43 N5 -177.3(5) . . . . ?
C41 C42 C43 C38 2.2(7) . . . . ?
C10 N3 C17 C22 -178.9(4) . . . . ?
C10 N3 C17 C18 2.9(7) . . . . ?
C10 C9 C8 C7 0.0(7) . . . . ?
C51 C64 C63 C62 0.4(8) . . . . ?
C51 C52 C53 C58 179.4(5) . . . . ?
C51 C52 C53 C54 -0.1(7) . . . . ?
C29 C20 C21 C26 -0.5(7) . . . . ?
C29 C20 C21 C22 -179.2(5) . . . . ?
C29 C28 C27 C26 0.4(8) . . . . ?
C7 C6 C11 N4 -178.0(5) . . . . ?
C7 C6 C11 C10 1.2(7) . . . . ?
C60 C61 C52 C51 179.7(5) . . . . ?
C60 C61 C52 C53 0.2(7) . . . . ?
C39 C38 C43 N5 178.7(5) . . . . ?
C39 C38 C43 C42 -0.8(7) . . . . ?
C38 C39 C40 C41 1.3(8) . . . . ?
C6 C7 C8 C9 -0.7(8) . . . . ?
C57 C58 C53 C54 -0.1(7) . . . . ?
C57 C58 C53 C52 -179.6(5) . . . . ?
C57 C58 C59 C60 -179.1(5) . . . . ?
C58 C57 C56 C55 0.3(8) . . . . ?
C64 C51 C52 C61 1.1(7) . . . . ?
C64 C51 C52 C53 -179.4(5) . . . . ?
C64 C51 C50 N5 -0.7(7) . . . . ?
C64 C51 C50 C49 179.4(5) . . . . ?
C26 C25 C24 C23 -1.2(8) . . . . ?
C54 C55 C56 C57 -0.4(8) . . . . ?
C54 C49 C50 N5 -179.7(4) . . . . ?
C54 C49 C50 C51 0.1(7) . . . . ?
C5 C6 C11 N4 2.4(7) . . . . ?
C5 C6 C11 C10 -178.3(5) . . . . ?
C40 C41 C42 N6 179.2(5) . . . . ?
C40 C41 C42 C43 -1.9(7) . . . . ?
C40 C39 C38 C37 -178.9(5) . . . . ?
C40 C39 C38 C43 -0.9(8) . . . . ?
C42 N6 C49 C54 179.9(4) . . . . ?
C42 N6 C49 C50 -1.0(7) . . . . ?
C42 C41 C40 C39 0.1(8) . . . . ?
C62 C61 C52 C51 -0.8(7) . . . . ?
C62 C61 C52 C53 179.6(5) . . . . ?
C55 C54 C49 N6 -0.5(7) . . . . ?
C55 C54 C49 C50 -179.5(5) . . . . ?
C55 C54 C53 C58 0.0(7) . . . . ?
C55 C54 C53 C52 179.5(5) . . . . ?
C22 C17 C18 N4 178.6(4) . . . . ?
C22 C17 C18 C19 -1.5(7) . . . . ?
C22 C23 C24 C25 1.1(8) . . . . ?
C61 C60 C59 C58 -1.3(8) . . . . ?
C61 C62 C63 C64 -0.1(8) . . . . ?
C61 C52 C53 C58 -1.1(7) . . . . ?
C61 C52 C53 C54 179.4(5) . . . . ?
C18 N4 C11 C10 1.7(7) . . . . ?
C18 N4 C11 C6 -179.1(4) . . . . ?
C18 C19 C32 C31 -179.6(5) . . . . ?
C18 C19 C20 C29 -179.6(5) . . . . ?
C18 C19 C20 C21 1.0(7) . . . . ?
C18 C17 C22 C23 -177.4(5) . . . . ?
C18 C17 C22 C21 2.7(7) . . . . ?
C52 C51 C64 C63 -0.9(8) . . . . ?
C52 C51 C50 N5 -179.9(4) . . . . ?
C52 C51 C50 C49 0.2(7) . . . . ?
C12 C9 C10 N3 3.7(7) . . . . ?
C12 C9 C10 C11 -175.6(5) . . . . ?
C12 C9 C8 C7 176.8(5) . . . . ?
C49 N6 C42 C41 178.6(5) . . . . ?
C49 N6 C42 C43 -0.3(7) . . . . ?
C49 C54 C55 C56 179.3(5) . . . . ?
C49 C54 C53 C58 -179.1(4) . . . . ?
C49 C54 C53 C52 0.4(7) . . . . ?
C23 C22 C21 C26 -0.7(7) . . . . ?
C23 C22 C21 C20 178.0(5) . . . . ?
C50 N5 C43 C38 179.1(4) . . . . ?
C50 N5 C43 C42 -1.4(7) . . . . ?
C50 C51 C64 C63 180.0(5) . . . . ?
C50 C51 C52 C61 -179.7(4) . . . . ?
C50 C51 C52 C53 -0.2(7) . . . . ?
C8 C9 C10 N3 -179.4(5) . . . . ?
C8 C9 C10 C11 1.2(7) . . . . ?
C8 C7 C6 C5 179.5(5) . . . . ?
C8 C7 C6 C11 0.1(7) . . . . ?
C53 C58 C59 C60 0.4(8) . . . . ?
C53 C54 C55 C56 0.2(8) . . . . ?
C53 C54 C49 N6 178.6(4) . . . . ?
C53 C54 C49 C50 -0.4(7) . . . . ?
C59 C60 C61 C62 -178.4(5) . . . . ?
C59 C60 C61 C52 1.0(8) . . . . ?
C59 C58 C53 C54 -179.7(5) . . . . ?
C59 C58 C53 C52 0.8(7) . . . . ?
C20 C19 C32 C31 1.2(8) . . . . ?
C20 C19 C18 N4 179.6(5) . . . . ?
C20 C19 C18 C17 -0.4(7) . . . . ?
C20 C29 C28 C27 0.3(8) . . . . ?
C20 C29 C30 C31 1.0(8) . . . . ?
C68 C70 C69 F1 180.0(5) 7_556 . . . ?
C68 C70 C69 C68 0.2(9) 7_556 . . . ?
C69 C68 C66 C67 1.6(8) . . . . ?
C69 C68 C66 C65 -179.7(5) . . . . ?
C11 N4 C18 C19 -179.2(4) . . . . ?
C11 N4 C18 C17 0.8(7) . . . . ?
C21 C26 C25 C24 0.3(8) . . . . ?
C21 C26 C27 C28 -1.1(8) . . . . ?
C21 C22 C23 C24 -0.1(7) . . . . ?
C56 C57 C58 C53 -0.1(8) . . . . ?
C56 C57 C58 C59 179.5(5) . . . . ?
C25 C26 C21 C22 0.6(7) . . . . ?
C25 C26 C21 C20 -178.1(5) . . . . ?
C25 C26 C27 C28 178.1(5) . . . . ?
C28 C29 C20 C19 -179.7(5) . . . . ?
C28 C29 C20 C21 -0.2(7) . . . . ?
C28 C29 C30 C31 179.9(5) . . . . ?
C63 C62 C61 C60 179.8(5) . . . . ?
C63 C62 C61 C52 0.4(8) . . . . ?
C66 C68 C69 F1 0.3(7) . . . . ?
C66 C68 C69 C70 -179.9(5) . . . . ?
C27 C26 C21 C22 179.9(5) . . . . ?
C27 C26 C21 C20 1.1(7) . . . . ?
C27 C26 C25 C24 -178.9(5) . . . . ?
C37 C38 C43 N5 -3.3(7) . . . . ?
C37 C38 C43 C42 177.2(5) . . . . ?
C43 N5 C50 C51 -179.9(4) . . . . ?
C43 N5 C50 C49 0.0(7) . . . . ?
C44 C41 C40 C39 179.5(5) . . . . ?
C44 C41 C42 N6 -0.2(7) . . . . ?
C44 C41 C42 C43 178.8(5) . . . . ?
C30 C29 C20 C19 -0.7(7) . . . . ?
C30 C29 C20 C21 178.7(5) . . . . ?
C30 C29 C28 C27 -178.6(5) . . . . ?

loop_
_smtbx_masks_void_nr
_smtbx_masks_void_average_x
_smtbx_masks_void_average_y
_smtbx_masks_void_average_z
_smtbx_masks_void_volume
_smtbx_masks_void_count_electrons
_smtbx_masks_void_content
1 -0.522 0.022 0.000 958.2 110.9 '3 CH2Cl2'
2 -0.490 0.010 0.500 958.2 110.9 '3 CH2Cl2'
